data_2244187
loop_
_publ_author_name
'Tinapple, Elizabeth'
'Farrar, Sam'
'Johnston, Dean H.'

_publ_section_title
;
 Crystal structures and hydrogen-bonding analysis of a series of benzamide
 complexes of zinc(II) chloride
;
_journal_coeditor_code ZL5023
_journal_issue 9
_journal_name_full 'Acta Crystallographica Section E'
_journal_page_first 880
_journal_page_last 886
_journal_paper_doi 10.1107/S2056989021008264
_journal_volume 77
_journal_year 2021
_chemical_formula_iupac '[Zn Cl2 (C8 H9 N O)2]'
_chemical_formula_moiety 'C16 H18 Cl2 N2 O2 Zn'
_chemical_formula_sum 'C16 H18 Cl2 N2 O2 Zn'
_chemical_formula_weight 406.59
_chemical_name_systematic
;
Dichloridobis(3-methylbenzamide-\k<i>O</i>)zinc(II)
;
_space_group_crystal_system monoclinic
_space_group_IT_number 15
_space_group_name_Hall '-C 2yc'
_space_group_name_H-M_alt 'C 1 2/c 1'
_atom_sites_solution_hydrogens mixed
_atom_sites_solution_primary dual
_cell_angle_alpha 90
_cell_angle_beta 108.021(2)
_cell_angle_gamma 90
_cell_formula_units_Z 4
_cell_length_a 13.9452(11)
_cell_length_b 18.9742(16)
_cell_length_c 7.0651(6)
_cell_measurement_reflns_used 6211
_cell_measurement_temperature 100
_cell_measurement_theta_max 28.71
_cell_measurement_theta_min 3.13
_cell_volume 1777.7(3)
_computing_cell_refinement
;
SAINT  (Bruker, 2020)
;
_computing_data_collection
;
<i>BIS</i> (Bruker, 2020)
;
_computing_data_reduction
;
SAINT (Bruker, 2020)
;
_computing_molecular_graphics
;
CrystalMaker (Palmer, 2020)
;
_computing_publication_material
;
<i>OLEX2</i> (Dolomanov <i>et al.</i>,  2009) and publCIF (Westrip,
2010)
;
_computing_structure_refinement
;
<i>SHELXL2018/3</i> (Sheldrick, 2015b)
;
_computing_structure_solution
;
SHELXT (Sheldrick, 2015a)
;
_diffrn_ambient_temperature 99.97
_diffrn_detector 'CCD plate'
_diffrn_detector_area_resol_mean 8
_diffrn_measured_fraction_theta_full 0.999
_diffrn_measured_fraction_theta_max 0.999
_diffrn_measurement_device 'three-circle diffractometer'
_diffrn_measurement_device_type 'Bruker APEXII CCD'
_diffrn_measurement_method '\w and \f scans'
_diffrn_radiation_monochromator graphite
_diffrn_radiation_probe x-ray
_diffrn_radiation_type MoK\a
_diffrn_radiation_wavelength 0.71073
_diffrn_reflns_av_R_equivalents 0.0274
_diffrn_reflns_av_unetI/netI 0.0207
_diffrn_reflns_limit_h_max 18
_diffrn_reflns_limit_h_min -18
_diffrn_reflns_limit_k_max 25
_diffrn_reflns_limit_k_min -25
_diffrn_reflns_limit_l_max 9
_diffrn_reflns_limit_l_min -9
_diffrn_reflns_number 12177
_diffrn_reflns_theta_full 25.242
_diffrn_reflns_theta_max 28.722
_diffrn_reflns_theta_min 1.874
_diffrn_source 'sealed tube'
_diffrn_standards_number 0
_exptl_absorpt_coefficient_mu 1.691
_exptl_absorpt_correction_T_max 0.7458
_exptl_absorpt_correction_T_min 0.6199
_exptl_absorpt_correction_type multi-scan
_exptl_absorpt_process_details
;
(SADABS; Krause <i>et al.</i>,  2015)
;
_exptl_crystal_colour 'clear light colourless'
_exptl_crystal_density_diffrn 1.519
_exptl_crystal_description needle
_exptl_crystal_F_000 832
_exptl_crystal_size_max 0.42
_exptl_crystal_size_mid 0.141
_exptl_crystal_size_min 0.135
_refine_diff_density_max 0.390
_refine_diff_density_min -0.257
_refine_ls_extinction_method none
_refine_ls_goodness_of_fit_ref 1.051
_refine_ls_hydrogen_treatment mixed
_refine_ls_matrix_type full
_refine_ls_number_parameters 113
_refine_ls_number_reflns 2295
_refine_ls_number_restraints 17
_refine_ls_restrained_S_all 1.052
_refine_ls_R_factor_all 0.0293
_refine_ls_R_factor_gt 0.0224
_refine_ls_shift/su_max 0.001
_refine_ls_shift/su_mean 0.000
_refine_ls_structure_factor_coef Fsqd
_refine_ls_weighting_details 'w=1/[\s^2^(Fo^2^)+(0.0284P)^2^+1.5576P] where P=(Fo^2^+2Fc^2^)/3'
_refine_ls_weighting_scheme calc
_refine_ls_wR_factor_gt 0.0553
_refine_ls_wR_factor_ref 0.0588
_reflns_number_gt 2023
_reflns_number_total 2295
_reflns_threshold_expression 'I > 2\s(I)'
_cod_data_source_file zl5023sup1.cif
_cod_data_source_block 3
_cod_database_code 2244187
_shelx_space_group_comment
;
The symmetry employed for this shelxl refinement is uniquely defined
by the following loop, which should always be used as a source of
symmetry information in preference to the above space-group names.
They are only intended as comments.
;
_shelx_estimated_absorpt_t_min 0.537
_shelx_estimated_absorpt_t_max 0.804

loop_
_space_group_symop_operation_xyz
'x, y, z'
'-x, y, -z+1/2'
'x+1/2, y+1/2, z'
'-x+1/2, y+1/2, -z+1/2'
'-x, -y, -z'
'x, -y, z-1/2'
'-x+1/2, -y+1/2, -z'
'x+1/2, -y+1/2, z-1/2'

loop_
_atom_site_type_symbol
_atom_site_label
_atom_site_fract_x
_atom_site_fract_y
_atom_site_fract_z
_atom_site_U_iso_or_equiv
_atom_site_adp_type
_atom_site_calc_flag
_atom_site_occupancy
_atom_site_disorder_assembly
_atom_site_disorder_group
Zn Zn1 0.500000 0.38624(2) 0.750000 0.01707(8) Uani d 1 . .
Cl Cl1 0.62434(3) 0.44400(2) 0.97242(5) 0.02080(9) Uani d 1 . .
O O1 0.56261(8) 0.31701(5) 0.61793(15) 0.0204(2) Uani d 1 . .
N N1 0.61233(10) 0.38460(7) 0.40319(19) 0.0202(3) Uani d 1 . .
H H1A 0.5980(15) 0.4225(9) 0.452(3) 0.030 Uiso d 1 . .
H H1B 0.6324(15) 0.3898(10) 0.302(3) 0.030 Uiso d 1 . .
C C1 0.62069(10) 0.25740(7) 0.3812(2) 0.0158(3) Uani d 1 . .
C C2 0.61038(10) 0.19345(8) 0.4691(2) 0.0180(3) Uani d 1 . .
H H2 0.588635 0.193263 0.583965 0.022 Uiso calc 1 . .
C C3 0.63116(12) 0.12987(8) 0.3927(2) 0.0221(3) Uani d 1 . .
C C4 0.66207(12) 0.13155(8) 0.2221(2) 0.0247(3) Uani d 1 . .
H H4 0.676788 0.088681 0.167359 0.030 Uiso calc 1 . .
C C5 0.67144(12) 0.19491(8) 0.1323(2) 0.0234(3) Uani d 1 . .
H H5 0.691823 0.195033 0.015859 0.028 Uiso calc 1 . .
C C6 0.65141(11) 0.25802(8) 0.2104(2) 0.0187(3) Uani d 1 . .
H H6 0.658428 0.301380 0.148814 0.022 Uiso calc 1 . .
C C7 0.59708(10) 0.32279(7) 0.4738(2) 0.0158(3) Uani d 1 . .
C C8 0.62193(14) 0.06111(9) 0.4921(3) 0.0332(4) Uani d 1 . .
H H8A 0.630921 0.069427 0.633494 0.050 Uiso calc 0.54(2) . .
H H8B 0.673809 0.028337 0.478992 0.050 Uiso calc 0.54(2) . .
H H8C 0.555047 0.040823 0.428655 0.050 Uiso calc 0.54(2) . .
H H8D 0.608931 0.022964 0.393933 0.050 Uiso calc 0.46(2) . .
H H8E 0.566042 0.064055 0.548436 0.050 Uiso calc 0.46(2) . .
H H8F 0.684804 0.051568 0.598773 0.050 Uiso calc 0.46(2) . .

loop_
_atom_site_aniso_label
_atom_site_aniso_U_11
_atom_site_aniso_U_22
_atom_site_aniso_U_33
_atom_site_aniso_U_12
_atom_site_aniso_U_13
_atom_site_aniso_U_23
Zn1 0.02315(13) 0.01516(12) 0.01467(12) 0.000 0.00842(9) 0.000
Cl1 0.02732(19) 0.01659(17) 0.01841(16) -0.00333(13) 0.00694(14) -0.00035(12)
O1 0.0265(6) 0.0175(5) 0.0197(5) 0.0021(4) 0.0110(4) -0.0008(4)
N1 0.0259(7) 0.0152(6) 0.0214(6) 0.0015(5) 0.0099(5) -0.0002(5)
C1 0.0121(6) 0.0173(6) 0.0165(6) 0.0004(5) 0.0023(5) -0.0016(5)
C2 0.0148(7) 0.0199(7) 0.0184(6) 0.0015(5) 0.0038(5) 0.0002(5)
C3 0.0189(7) 0.0171(7) 0.0283(8) 0.0006(5) 0.0046(6) 0.0001(6)
C4 0.0234(8) 0.0204(7) 0.0306(8) 0.0008(6) 0.0089(6) -0.0079(6)
C5 0.0216(7) 0.0277(8) 0.0233(7) -0.0005(6) 0.0103(6) -0.0057(6)
C6 0.0170(7) 0.0196(7) 0.0196(6) -0.0007(5) 0.0058(5) -0.0006(5)
C7 0.0130(6) 0.0168(6) 0.0157(6) 0.0004(5) 0.0015(5) -0.0008(5)
C8 0.0398(10) 0.0178(8) 0.0439(10) 0.0011(7) 0.0156(8) 0.0039(7)

loop_
_atom_type_symbol
_atom_type_description
_atom_type_scat_dispersion_real
_atom_type_scat_dispersion_imag
_atom_type_scat_source
C C 0.0033 0.0016 'International Tables Vol C Tables 4.2.6.8 and 6.1.1.4'
H H 0.0000 0.0000 'International Tables Vol C Tables 4.2.6.8 and 6.1.1.4'
Cl Cl 0.1484 0.1585 'International Tables Vol C Tables 4.2.6.8 and 6.1.1.4'
N N 0.0061 0.0033 'International Tables Vol C Tables 4.2.6.8 and 6.1.1.4'
O O 0.0106 0.0060 'International Tables Vol C Tables 4.2.6.8 and 6.1.1.4'
Zn Zn 0.2839 1.4301 'International Tables Vol C Tables 4.2.6.8 and 6.1.1.4'

loop_
_geom_angle_atom_site_label_1
_geom_angle_atom_site_label_2
_geom_angle_atom_site_label_3
_geom_angle_site_symmetry_1
_geom_angle_site_symmetry_3
_geom_angle
_geom_angle_publ_flag
Cl1 Zn1 Cl1 . 2_656 121.25(2) ?
O1 Zn1 Cl1 2_656 . 110.86(3) ?
O1 Zn1 Cl1 . 2_656 110.86(3) ?
O1 Zn1 Cl1 . . 107.44(3) ?
O1 Zn1 Cl1 2_656 2_656 107.44(3) ?
O1 Zn1 O1 2_656 . 96.12(6) ?
C7 O1 Zn1 . . 131.54(9) ?
H1A N1 H1B . . 114.8(18) ?
C7 N1 H1A . . 121.2(13) ?
C7 N1 H1B . . 123.8(13) ?
C2 C1 C6 . . 119.59(13) ?
C2 C1 C7 . . 117.67(12) ?
C6 C1 C7 . . 122.74(13) ?
C1 C2 H2 . . 119.3 ?
C3 C2 C1 . . 121.45(13) ?
C3 C2 H2 . . 119.3 ?
C2 C3 C4 . . 118.15(14) ?
C2 C3 C8 . . 120.88(15) ?
C4 C3 C8 . . 120.97(14) ?
C3 C4 H4 . . 119.6 ?
C5 C4 C3 . . 120.80(14) ?
C5 C4 H4 . . 119.6 ?
C4 C5 H5 . . 119.7 ?
C6 C5 C4 . . 120.65(14) ?
C6 C5 H5 . . 119.7 ?
C1 C6 H6 . . 120.3 ?
C5 C6 C1 . . 119.36(14) ?
C5 C6 H6 . . 120.3 ?
O1 C7 N1 . . 122.08(13) ?
O1 C7 C1 . . 118.40(12) ?
N1 C7 C1 . . 119.53(12) ?
C3 C8 H8A . . 109.5 ?
C3 C8 H8B . . 109.5 ?
C3 C8 H8C . . 109.5 ?
C3 C8 H8D . . 109.5 ?
C3 C8 H8E . . 109.5 ?
C3 C8 H8F . . 109.5 ?
H8A C8 H8B . . 109.5 ?
H8A C8 H8C . . 109.5 ?
H8A C8 H8D . . 141.1 ?
H8A C8 H8E . . 56.3 ?
H8A C8 H8F . . 56.3 ?
H8B C8 H8C . . 109.5 ?
H8B C8 H8D . . 56.3 ?
H8B C8 H8E . . 141.1 ?
H8B C8 H8F . . 56.3 ?
H8C C8 H8D . . 56.3 ?
H8C C8 H8E . . 56.3 ?
H8C C8 H8F . . 141.1 ?
H8D C8 H8E . . 109.5 ?
H8D C8 H8F . . 109.5 ?
H8E C8 H8F . . 109.5 ?

loop_
_geom_bond_atom_site_label_1
_geom_bond_atom_site_label_2
_geom_bond_site_symmetry_2
_geom_bond_distance
_geom_bond_publ_flag
Zn1 Cl1 . 2.2341(4) ?
Zn1 Cl1 2_656 2.2341(4) ?
Zn1 O1 2_656 1.9652(10) ?
Zn1 O1 . 1.9652(10) ?
O1 C7 . 1.2581(16) ?
N1 H1A . 0.847(15) ?
N1 H1B . 0.848(15) ?
N1 C7 . 1.3173(18) ?
C1 C2 . 1.3906(19) ?
C1 C6 . 1.3998(19) ?
C1 C7 . 1.4863(19) ?
C2 H2 . 0.9500 ?
C2 C3 . 1.388(2) ?
C3 C4 . 1.400(2) ?
C3 C8 . 1.506(2) ?
C4 H4 . 0.9500 ?
C4 C5 . 1.384(2) ?
C5 H5 . 0.9500 ?
C5 C6 . 1.383(2) ?
C6 H6 . 0.9500 ?
C8 H8A . 0.9800 ?
C8 H8B . 0.9800 ?
C8 H8C . 0.9800 ?
C8 H8D . 0.9800 ?
C8 H8E . 0.9800 ?
C8 H8F . 0.9800 ?

loop_
_geom_hbond_atom_site_label_D
_geom_hbond_atom_site_label_H
_geom_hbond_atom_site_label_A
_geom_hbond_site_symmetry_A
_geom_hbond_distance_DH
_geom_hbond_distance_HA
_geom_hbond_distance_DA
_geom_hbond_angle_DHA
_geom_hbond_publ_flag
N1 H1A Cl1 6_565 0.847(15) 2.557(17) 3.2854(13) 144.8(17) yes
N1 H1B Cl1 1_554 0.848(15) 2.518(16) 3.2979(13) 153.3(18) yes

loop_
_geom_torsion_atom_site_label_1
_geom_torsion_atom_site_label_2
_geom_torsion_atom_site_label_3
_geom_torsion_atom_site_label_4
_geom_torsion_site_symmetry_1
_geom_torsion_site_symmetry_2
_geom_torsion_site_symmetry_3
_geom_torsion_site_symmetry_4
_geom_torsion
_geom_torsion_publ_flag
Zn1 O1 C7 N1 . . . . 12.2(2) ?
Zn1 O1 C7 C1 . . . . -167.56(9) ?
C1 C2 C3 C4 . . . . -0.7(2) ?
C1 C2 C3 C8 . . . . 178.60(15) ?
C2 C1 C6 C5 . . . . -0.3(2) ?
C2 C1 C7 O1 . . . . -4.73(19) ?
C2 C1 C7 N1 . . . . 175.49(13) ?
C2 C3 C4 C5 . . . . -0.1(2) ?
C3 C4 C5 C6 . . . . 0.7(2) ?
C4 C5 C6 C1 . . . . -0.5(2) ?
C6 C1 C2 C3 . . . . 0.8(2) ?
C6 C1 C7 O1 . . . . 174.61(13) ?
C6 C1 C7 N1 . . . . -5.2(2) ?
C7 C1 C2 C3 . . . . -179.79(13) ?
C7 C1 C6 C5 . . . . -179.60(13) ?
C8 C3 C4 C5 . . . . -179.35(15) ?

_cod_database_fobs_code 2244187
